data_2215940
loop_
_publ_author_name
'Wei, Lin-heng'

_publ_section_title
;
 1,1'-Biphenyl-4,4'-diammonium bis(2-nitrobenzoate) dihydrate
;
_journal_coeditor_code HB2569
_journal_issue 11
_journal_name_full 'Acta Crystallographica Section E'
_journal_page_first o4305
_journal_page_last o4305
_journal_paper_doi 10.1107/S1600536807048994
_journal_volume 63
_journal_year 2007
_chemical_formula_iupac 'C12 H14 N2 2+, 2C7 H4 N O4 -, 2H2 O'
_chemical_formula_moiety 'C12 H14 N2 2+, 2(C7 H4 N O4 -), 2(H2 O)'
_chemical_formula_sum 'C26 H26 N4 O10'
_chemical_formula_weight 554.51
_chemical_name_systematic
;
1,1'-Biphenyl-4,4'-diammonium bis(2-nitrobenzoate) dihydrate
;
_space_group_IT_number 15
_symmetry_cell_setting monoclinic
_symmetry_space_group_name_Hall '-C 2yc'
_symmetry_space_group_name_H-M 'C 1 2/c 1'
_atom_sites_solution_hydrogens mixed
_atom_sites_solution_primary direct
_atom_sites_solution_secondary difmap
_audit_creation_method SHELXL-97
_cell_angle_alpha 90.00
_cell_angle_beta 110.91(2)
_cell_angle_gamma 90.00
_cell_formula_units_Z 4
_cell_length_a 29.411(10)
_cell_length_b 6.731(6)
_cell_length_c 13.511(6)
_cell_measurement_reflns_used 2540
_cell_measurement_temperature 298(2)
_cell_measurement_theta_max 27.8
_cell_measurement_theta_min 2.3
_cell_volume 2499(3)
_computing_cell_refinement 'SAINT-Plus (Bruker, 2001)'
_computing_data_collection 'SMART (Bruker, 2001)'
_computing_data_reduction 'SAINT-Plus (Bruker, 2001)'
_computing_molecular_graphics 'PLATON (Spek, 2003)'
_computing_publication_material 'PLATON (Spek, 2003'
_computing_structure_refinement 'SHELXL97 (Sheldrick, 1997)'
_computing_structure_solution 'SHELXS97 (Sheldrick, 1997)'
_diffrn_ambient_temperature 298(2)
_diffrn_measured_fraction_theta_full 0.999
_diffrn_measured_fraction_theta_max 0.999
_diffrn_measurement_device_type 'Bruker SMART APEX CCD'
_diffrn_measurement_method \w
_diffrn_radiation_monochromator graphite
_diffrn_radiation_source 'fine-focus sealed tube'
_diffrn_radiation_type MoK\a
_diffrn_radiation_wavelength 0.71073
_diffrn_reflns_av_R_equivalents 0.0615
_diffrn_reflns_av_sigmaI/netI 0.0598
_diffrn_reflns_limit_h_max 34
_diffrn_reflns_limit_h_min -34
_diffrn_reflns_limit_k_max 4
_diffrn_reflns_limit_k_min -8
_diffrn_reflns_limit_l_max 16
_diffrn_reflns_limit_l_min -15
_diffrn_reflns_number 5946
_diffrn_reflns_theta_full 25.00
_diffrn_reflns_theta_max 25.00
_diffrn_reflns_theta_min 1.48
_diffrn_standards_decay_% 0
_diffrn_standards_interval_count 0
_diffrn_standards_number 0
_exptl_absorpt_coefficient_mu 0.115
_exptl_absorpt_correction_T_max 0.991
_exptl_absorpt_correction_T_min 0.983
_exptl_absorpt_correction_type multi-scan
_exptl_absorpt_process_details '(SADABS; Sheldrick, 2001)'
_exptl_crystal_colour colorless
_exptl_crystal_density_diffrn 1.474
_exptl_crystal_density_method 'not measured'
_exptl_crystal_description block
_exptl_crystal_F_000 1160
_exptl_crystal_size_max 0.15
_exptl_crystal_size_mid 0.10
_exptl_crystal_size_min 0.08
_refine_diff_density_max 0.200
_refine_diff_density_min -0.201
_refine_ls_extinction_coef 0.0029(5)
_refine_ls_extinction_expression Fc^*^=kFc[1+0.001xFc^2^\l^3^/sin(2\q)]^-1/4^
_refine_ls_extinction_method 'SHELXL97 (Sheldrick, 1997)'
_refine_ls_goodness_of_fit_ref 0.962
_refine_ls_hydrogen_treatment mixed
_refine_ls_matrix_type full
_refine_ls_number_parameters 190
_refine_ls_number_reflns 2185
_refine_ls_number_restraints 3
_refine_ls_restrained_S_all 0.961
_refine_ls_R_factor_all 0.0760
_refine_ls_R_factor_gt 0.0446
_refine_ls_shift/su_max 0.000
_refine_ls_shift/su_mean 0.000
_refine_ls_structure_factor_coef Fsqd
_refine_ls_weighting_details 'calc w=1/[\s^2^(Fo^2^)+(0.0609P)^2^] where P=(Fo^2^+2Fc^2^)/3'
_refine_ls_weighting_scheme calc
_refine_ls_wR_factor_gt 0.1064
_refine_ls_wR_factor_ref 0.1206
_reflns_number_gt 1386
_reflns_number_total 2185
_reflns_threshold_expression I>2\s(I)
_cod_data_source_file hb2569.cif
_cod_data_source_block I
_cod_depositor_comments
;
The following automatic conversions were performed:

'_atom_sites_solution_hydrogens' value 'difmap and geom' was changed
to 'mixed'.

Automatic conversion script
Id: cif_fix_values 6452 2018-10-05 10:23:21Z andrius 
;
_cod_original_sg_symbol_H-M 'C 2/c'
_cod_database_code 2215940
_cod_database_fobs_code 2215940

loop_
_symmetry_equiv_pos_as_xyz
'x, y, z'
'-x, y, -z+1/2'
'x+1/2, y+1/2, z'
'-x+1/2, y+1/2, -z+1/2'
'-x, -y, -z'
'x, -y, z-1/2'
'-x+1/2, -y+1/2, -z'
'x+1/2, -y+1/2, z-1/2'

loop_
_atom_site_type_symbol
_atom_site_label
_atom_site_fract_x
_atom_site_fract_y
_atom_site_fract_z
_atom_site_U_iso_or_equiv
_atom_site_adp_type
_atom_site_calc_flag
_atom_site_refinement_flags
_atom_site_occupancy
N N2 0.17925(6) 0.6702(3) 0.43129(13) 0.0362(5) Uani d . 1
H H2A 0.1883 0.7790 0.4709 0.043 Uiso d R 1
H H2B 0.1879 0.5631 0.4724 0.043 Uiso d R 1
H H2C 0.1937 0.6678 0.3836 0.043 Uiso d R 1
C C8 0.02670(7) 0.6736(3) 0.27712(15) 0.0317(5) Uani d . 1
C C9 0.04800(8) 0.6479(3) 0.38501(16) 0.0395(6) Uani d . 1
H H9 0.0282 0.6307 0.4249 0.047 Uiso calc R 1
C C10 0.09734(7) 0.6471(3) 0.43505(17) 0.0399(6) Uani d . 1
H H10 0.1108 0.6308 0.5081 0.048 Uiso calc R 1
C C11 0.12677(7) 0.6702(3) 0.37748(15) 0.0301(5) Uani d . 1
C C12 0.10755(8) 0.6939(3) 0.27140(16) 0.0380(5) Uani d . 1
H H12 0.1278 0.7076 0.2324 0.046 Uiso calc R 1
C C13 0.05784(7) 0.6975(3) 0.22153(17) 0.0391(6) Uani d . 1
H H13 0.0448 0.7165 0.1486 0.047 Uiso calc R 1
O O1 0.20236(5) 0.0065(2) 0.55407(10) 0.0438(4) Uani d . 1
O O2 0.20105(5) 0.3356(2) 0.55937(11) 0.0422(4) Uani d . 1
O O3 0.10450(6) 0.1729(3) 0.54010(12) 0.0624(5) Uani d . 1
O O4 0.03547(6) 0.1668(3) 0.41844(13) 0.0690(6) Uani d . 1
N N1 0.07935(6) 0.1705(3) 0.44818(14) 0.0384(5) Uani d . 1
C C1 0.15299(7) 0.1746(3) 0.40264(15) 0.0290(5) Uani d . 1
C C2 0.10279(7) 0.1757(3) 0.36982(15) 0.0298(5) Uani d . 1
C C3 0.07362(7) 0.1805(3) 0.26614(15) 0.0354(5) Uani d . 1
H H3 0.0399 0.1823 0.2468 0.042 Uiso calc R 1
C C4 0.09457(8) 0.1827(3) 0.19041(16) 0.0425(6) Uani d . 1
H H4 0.0751 0.1864 0.1190 0.051 Uiso calc R 1
C C5 0.14405(8) 0.1796(3) 0.21997(17) 0.0455(6) Uani d . 1
H H5 0.1582 0.1794 0.1684 0.055 Uiso calc R 1
C C6 0.17296(7) 0.1768(3) 0.32460(16) 0.0384(5) Uani d . 1
H H6 0.2066 0.1763 0.3435 0.046 Uiso calc R 1
C C7 0.18748(7) 0.1723(3) 0.51510(15) 0.0327(5) Uani d . 1
O O5 0.22537(7) 0.3304(3) 0.78346(15) 0.0677(6) Uani d D 1
H H5A 0.2185(10) 0.337(5) 0.7192(8) 0.105(13) Uiso d D 1
H H5B 0.2483(8) 0.406(4) 0.8133(17) 0.099(12) Uiso d D 1

loop_
_atom_site_aniso_label
_atom_site_aniso_U_11
_atom_site_aniso_U_22
_atom_site_aniso_U_33
_atom_site_aniso_U_12
_atom_site_aniso_U_13
_atom_site_aniso_U_23
N2 0.0350(10) 0.0391(10) 0.0321(10) 0.0017(8) 0.0091(8) 0.0001(8)
C8 0.0355(11) 0.0287(11) 0.0308(11) 0.0001(9) 0.0118(9) -0.0007(10)
C9 0.0386(12) 0.0512(14) 0.0318(12) 0.0013(11) 0.0164(10) -0.0006(11)
C10 0.0397(13) 0.0501(15) 0.0270(11) 0.0038(11) 0.0084(10) -0.0017(10)
C11 0.0308(11) 0.0244(11) 0.0313(11) 0.0010(9) 0.0066(9) 0.0002(9)
C12 0.0351(12) 0.0457(14) 0.0351(12) 0.0000(10) 0.0146(10) 0.0062(11)
C13 0.0382(13) 0.0470(14) 0.0295(11) -0.0006(11) 0.0087(10) 0.0030(10)
O1 0.0495(9) 0.0399(10) 0.0303(8) 0.0061(8) 0.0000(7) 0.0033(7)
O2 0.0475(9) 0.0372(9) 0.0318(8) -0.0027(7) 0.0016(7) -0.0023(7)
O3 0.0518(10) 0.1070(16) 0.0290(9) 0.0001(10) 0.0155(8) 0.0046(10)
O4 0.0327(10) 0.1222(17) 0.0561(11) -0.0020(10) 0.0209(8) 0.0071(11)
N1 0.0352(11) 0.0479(12) 0.0340(11) 0.0011(9) 0.0144(9) 0.0027(9)
C1 0.0319(11) 0.0280(11) 0.0249(10) 0.0011(9) 0.0076(9) 0.0001(9)
C2 0.0322(11) 0.0307(11) 0.0272(11) 0.0012(9) 0.0116(9) -0.0007(9)
C3 0.0298(11) 0.0387(12) 0.0327(12) 0.0026(10) 0.0050(9) 0.0000(10)
C4 0.0427(13) 0.0547(15) 0.0252(11) 0.0080(12) 0.0061(10) 0.0020(11)
C5 0.0473(14) 0.0613(16) 0.0320(12) 0.0053(12) 0.0190(11) 0.0011(12)
C6 0.0294(11) 0.0512(14) 0.0345(12) 0.0038(11) 0.0114(10) 0.0015(11)
C7 0.0313(11) 0.0376(13) 0.0276(11) 0.0002(11) 0.0088(9) -0.0001(11)
O5 0.0542(12) 0.1079(17) 0.0425(11) -0.0330(12) 0.0192(9) -0.0181(11)

loop_
_atom_type_symbol
_atom_type_description
_atom_type_scat_dispersion_real
_atom_type_scat_dispersion_imag
_atom_type_scat_source
C C 0.0033 0.0016 'International Tables Vol C Tables 4.2.6.8 and 6.1.1.4'
H H 0.0000 0.0000 'International Tables Vol C Tables 4.2.6.8 and 6.1.1.4'
N N 0.0061 0.0033 'International Tables Vol C Tables 4.2.6.8 and 6.1.1.4'
O O 0.0106 0.0060 'International Tables Vol C Tables 4.2.6.8 and 6.1.1.4'

loop_
_geom_angle_atom_site_label_1
_geom_angle_atom_site_label_2
_geom_angle_atom_site_label_3
_geom_angle_site_symmetry_3
_geom_angle
C11 N2 H2A . 109.7
C11 N2 H2B . 109.1
H2A N2 H2B . 109.5
C11 N2 H2C . 109.6
H2A N2 H2C . 109.5
H2B N2 H2C . 109.5
C9 C8 C13 . 116.70(19)
C9 C8 C8 2 121.8(2)
C13 C8 C8 2 121.5(2)
C10 C9 C8 . 121.8(2)
C10 C9 H9 . 119.1
C8 C9 H9 . 119.1
C11 C10 C9 . 119.75(19)
C11 C10 H10 . 120.1
C9 C10 H10 . 120.1
C12 C11 C10 . 120.59(18)
C12 C11 N2 . 119.94(17)
C10 C11 N2 . 119.47(17)
C11 C12 C13 . 119.47(19)
C11 C12 H12 . 120.3
C13 C12 H12 . 120.3
C12 C13 C8 . 121.70(19)
C12 C13 H13 . 119.2
C8 C13 H13 . 119.2
O3 N1 O4 . 122.47(18)
O3 N1 C2 . 118.44(17)
O4 N1 C2 . 119.08(18)
C6 C1 C2 . 116.92(18)
C6 C1 C7 . 117.24(17)
C2 C1 C7 . 125.84(17)
C3 C2 C1 . 122.73(18)
C3 C2 N1 . 117.55(18)
C1 C2 N1 . 119.72(17)
C2 C3 C4 . 118.96(19)
C2 C3 H3 . 120.5
C4 C3 H3 . 120.5
C5 C4 C3 . 119.88(19)
C5 C4 H4 . 120.1
C3 C4 H4 . 120.1
C4 C5 C6 . 120.53(19)
C4 C5 H5 . 119.7
C6 C5 H5 . 119.7
C5 C6 C1 . 120.97(19)
C5 C6 H6 . 119.5
C1 C6 H6 . 119.5
O1 C7 O2 . 125.68(19)
O1 C7 C1 . 116.56(18)
O2 C7 C1 . 117.60(18)
H5A O5 H5B . 109.5(16)

loop_
_geom_bond_atom_site_label_1
_geom_bond_atom_site_label_2
_geom_bond_site_symmetry_2
_geom_bond_distance
N2 C11 . 1.453(2)
N2 H2A . 0.8900
N2 H2B . 0.8900
N2 H2C . 0.8902
C8 C9 . 1.377(3)
C8 C13 . 1.386(3)
C8 C8 2 1.477(4)
C9 C10 . 1.365(3)
C9 H9 . 0.9300
C10 C11 . 1.363(3)
C10 H10 . 0.9300
C11 C12 . 1.349(3)
C12 C13 . 1.374(3)
C12 H12 . 0.9300
C13 H13 . 0.9300
O1 C7 . 1.245(2)
O2 C7 . 1.247(2)
O3 N1 . 1.198(2)
O4 N1 . 1.207(2)
N1 C2 . 1.455(2)
C1 C6 . 1.378(3)
C1 C2 . 1.382(3)
C1 C7 . 1.496(3)
C2 C3 . 1.357(3)
C3 C4 . 1.370(3)
C3 H3 . 0.9300
C4 C5 . 1.365(3)
C4 H4 . 0.9300
C5 C6 . 1.365(3)
C5 H5 . 0.9300
C6 H6 . 0.9300
O5 H5A . 0.819(10)
O5 H5B . 0.825(10)

loop_
_geom_hbond_atom_site_label_D
_geom_hbond_atom_site_label_H
_geom_hbond_atom_site_label_A
_geom_hbond_site_symmetry_A
_geom_hbond_distance_DH
_geom_hbond_distance_HA
_geom_hbond_distance_DA
_geom_hbond_angle_DHA
N2 H2A O1 1_565 0.89 1.86 2.744(3) 175.6
N2 H2B O2 . 0.89 1.88 2.772(3) 175.5
N2 H2C O5 6_565 0.89 1.90 2.786(2) 178.4
O5 H5A O2 . 0.819(10) 2.034(10) 2.852(3) 177(3)
O5 H5B O1 4_556 0.825(10) 1.980(14) 2.722(3) 149(2)
